data_7225336
loop_
_publ_author_name
'Wang, Zhaojin'
'Jiang, Peng'
'Wang, Tianyu'
'Moxey, Graeme J.'
'Cifuentes, Marie P.'
'Zhang, Chi'
'Humphrey, Mark G.'

_publ_section_title
;
 Blue-shifted emission and enhanced quantum efficiency via\p-bridge
 elongation in carbazole-carborane dyads.
;
_journal_issue 23
_journal_name_full 'Physical chemistry chemical physics : PCCP'
_journal_page_first 15719
_journal_page_last 15726
_journal_paper_doi 10.1039/c6cp02870e
_journal_volume 18
_journal_year 2016
_chemical_formula_moiety 'C86 H82 B10 N2'
_chemical_formula_sum 'C86 H82 B10 N2'
_chemical_formula_weight 1251.63
_space_group_crystal_system monoclinic
_space_group_IT_number 15
_space_group_name_Hall '-C 2yc'
_space_group_name_H-M_alt 'C 1 2/c 1'
_symmetry_space_group_name_Hall '-C 2yc'
_symmetry_space_group_name_H-M 'C 1 2/c 1'
_atom_sites_solution_hydrogens geom
_audit_creation_date 2016-03-04
_audit_creation_method
;
Olex2 1.2
(compiled 2015.09.30 svn.r3233 for OlexSys, GUI svn.r5103)
;
_audit_update_record
;
2016-03-04 deposited with the CCDC.
2016-05-20 downloaded from the CCDC.
;
_cell_angle_alpha 90
_cell_angle_beta 93.228(3)
_cell_angle_gamma 90
_cell_formula_units_Z 4
_cell_length_a 20.1102(8)
_cell_length_b 26.5248(7)
_cell_length_c 21.3634(5)
_cell_measurement_reflns_used 8339
_cell_measurement_temperature 150.01(10)
_cell_measurement_theta_max 69.7450
_cell_measurement_theta_min 2.7840
_cell_volume 11377.6(6)
_computing_cell_refinement
;
CrysAlisPro, Agilent Technologies,
Version 1.171.37.35h (release 09-02-2015 CrysAlis171 .NET)
(compiled Feb  9 2015,16:26:32)
;
_computing_data_collection
;
CrysAlisPro, Agilent Technologies,
Version 1.171.37.35h (release 09-02-2015 CrysAlis171 .NET)
(compiled Feb  9 2015,16:26:32)
;
_computing_data_reduction
;
CrysAlisPro, Agilent Technologies,
Version 1.171.37.35h (release 09-02-2015 CrysAlis171 .NET)
(compiled Feb  9 2015,16:26:32)
;
_computing_molecular_graphics 'Olex2 (Dolomanov et al., 2009)'
_computing_publication_material 'Olex2 (Dolomanov et al., 2009)'
_computing_structure_refinement 'ShelXL (Sheldrick, 2015)'
_computing_structure_solution 'ShelXS (Sheldrick, 2008)'
_diffrn_ambient_temperature 150.01(10)
_diffrn_detector 'CCD plate'
_diffrn_detector_area_resol_mean 8.1297
_diffrn_detector_type EosS2
_diffrn_measured_fraction_theta_full 0.999
_diffrn_measured_fraction_theta_max 0.984
_diffrn_measurement_details
;
  1 omega   23.00   89.00   1.0000    5.0000
omega____ theta____ kappa____ phi______ frames
    -       36.0254 -125.0000   60.0000 66

  2 omega  -35.00   65.00   1.0000    5.0000
omega____ theta____ kappa____ phi______ frames
    -       36.0254  -19.0000   60.0000 100

  3 omega  -35.00   65.00   1.0000    5.0000
omega____ theta____ kappa____ phi______ frames
    -       36.0254  -19.0000  -90.0000 100

  4 omega    1.00   75.00   1.0000    5.0000
omega____ theta____ kappa____ phi______ frames
    -       36.0254  -99.0000  -90.0000 74

  5 omega    9.00  104.00   1.0000    5.0000
omega____ theta____ kappa____ phi______ frames
    -       36.0254   77.0000  150.0000 95

  6 omega  100.00  178.00   1.0000   75.0000
omega____ theta____ kappa____ phi______ frames
    -      108.0000  111.0000 -180.0000 78

  7 omega   81.00  176.00   1.0000   75.0000
omega____ theta____ kappa____ phi______ frames
    -      108.0000   77.0000    0.0000 95

  8 omega   87.00  178.00   1.0000   75.0000
omega____ theta____ kappa____ phi______ frames
    -      108.0000   30.0000  150.0000 91

  9 omega   81.00  176.00   1.0000   75.0000
omega____ theta____ kappa____ phi______ frames
    -      108.0000   77.0000 -120.0000 95

 10 omega   39.00  110.00   1.0000   75.0000
omega____ theta____ kappa____ phi______ frames
    -      108.0000  -95.0000   90.0000 71

 11 omega   39.00  110.00   1.0000   75.0000
omega____ theta____ kappa____ phi______ frames
    -      108.0000  -95.0000 -180.0000 71

 12 omega   41.00  126.00   1.0000   75.0000
omega____ theta____ kappa____ phi______ frames
    -      108.0000  -61.0000 -120.0000 85

 13 omega   38.00  116.00   1.0000   75.0000
omega____ theta____ kappa____ phi______ frames
    -      108.0000 -111.0000  -30.0000 78

 14 omega   38.00   91.00   1.0000   75.0000
omega____ theta____ kappa____ phi______ frames
    -      108.0000  -30.0000 -150.0000 53

 15 omega   19.00  103.00   1.0000    5.0000
omega____ theta____ kappa____ phi______ frames
    -       36.0254   57.0000   60.0000 84

 16 omega   19.00  103.00   1.0000    5.0000
omega____ theta____ kappa____ phi______ frames
    -       36.0254   57.0000    0.0000 84

 17 omega    1.00   75.00   1.0000    5.0000
omega____ theta____ kappa____ phi______ frames
    -       36.0254  -99.0000 -150.0000 74

 18 omega   19.00  103.00   1.0000    5.0000
omega____ theta____ kappa____ phi______ frames
    -       36.0254   57.0000  -90.0000 84

 19 omega   91.00  148.00   1.0000   75.0000
omega____ theta____ kappa____ phi______ frames
    -      108.0000   45.0000   60.0000 57

 20 omega   91.00  176.00   1.0000   75.0000
omega____ theta____ kappa____ phi______ frames
    -      108.0000   45.0000  -60.0000 85
;
_diffrn_measurement_device 'four-circle diffractometer'
_diffrn_measurement_device_type 'SuperNova, Dual, Cu at zero, EosS2'
_diffrn_measurement_method '\w scans'
_diffrn_orient_matrix_UB_11 0.0140320000
_diffrn_orient_matrix_UB_12 -0.0569755000
_diffrn_orient_matrix_UB_13 -0.0039034000
_diffrn_orient_matrix_UB_21 -0.0746848000
_diffrn_orient_matrix_UB_22 -0.0099296000
_diffrn_orient_matrix_UB_23 -0.0152246000
_diffrn_orient_matrix_UB_31 0.0108446000
_diffrn_orient_matrix_UB_32 0.0053545000
_diffrn_orient_matrix_UB_33 -0.0704665000
_diffrn_radiation_monochromator mirror
_diffrn_radiation_probe x-ray
_diffrn_radiation_type CuK\a
_diffrn_radiation_wavelength 1.54184
_diffrn_reflns_av_R_equivalents 0.0460
_diffrn_reflns_av_unetI/netI 0.0417
_diffrn_reflns_Laue_measured_fraction_full 0.999
_diffrn_reflns_Laue_measured_fraction_max 0.984
_diffrn_reflns_limit_h_max 24
_diffrn_reflns_limit_h_min -24
_diffrn_reflns_limit_k_max 32
_diffrn_reflns_limit_k_min -32
_diffrn_reflns_limit_l_max 21
_diffrn_reflns_limit_l_min -26
_diffrn_reflns_number 40829
_diffrn_reflns_point_group_measured_fraction_full 0.999
_diffrn_reflns_point_group_measured_fraction_max 0.984
_diffrn_reflns_theta_full 67.684
_diffrn_reflns_theta_max 72.286
_diffrn_reflns_theta_min 3.377
_diffrn_source 'sealed X-ray tube'
_diffrn_source_type 'SuperNova (Cu) X-ray Source'
_exptl_absorpt_coefficient_mu 0.300
_exptl_absorpt_correction_T_max 0.825
_exptl_absorpt_correction_T_min 0.436
_exptl_absorpt_correction_type gaussian
_exptl_absorpt_process_details
;
CrysAlisPro, Agilent Technologies,
Version 1.171.37.35h (release 09-02-2015 CrysAlis171 .NET)
(compiled Feb  9 2015,16:26:32)
Numerical absorption correction based on gaussian integration over
            a multifaceted crystal model
Empirical absorption correction using spherical harmonics,
 implemented in SCALE3 ABSPACK scaling algorithm.
;
_exptl_crystal_colour colourless
_exptl_crystal_density_diffrn 0.731
_exptl_crystal_description block
_exptl_crystal_F_000 2648
_exptl_crystal_size_max 0.375
_exptl_crystal_size_mid 0.061
_exptl_crystal_size_min 0.0533
_refine_diff_density_max 0.374
_refine_diff_density_min -0.157
_refine_diff_density_rms 0.035
_refine_ls_extinction_method none
_refine_ls_goodness_of_fit_ref 1.044
_refine_ls_hydrogen_treatment constr
_refine_ls_matrix_type full
_refine_ls_number_parameters 448
_refine_ls_number_reflns 11080
_refine_ls_number_restraints 0
_refine_ls_restrained_S_all 1.044
_refine_ls_R_factor_all 0.0900
_refine_ls_R_factor_gt 0.0634
_refine_ls_shift/su_max 0.001
_refine_ls_shift/su_mean 0.000
_refine_ls_structure_factor_coef Fsqd
_refine_ls_weighting_details 'w=1/[\s^2^(Fo^2^)+(0.1052P)^2^+1.3998P] where P=(Fo^2^+2Fc^2^)/3'
_refine_ls_weighting_scheme calc
_refine_ls_wR_factor_gt 0.1817
_refine_ls_wR_factor_ref 0.2023
_reflns_Friedel_coverage 0.000
_reflns_number_gt 7088
_reflns_number_total 11080
_reflns_threshold_expression 'I > 2\s(I)'
_cod_data_source_file c6cp02870e2.cif
_cod_data_source_block GM458
_cod_depositor_comments 'Adding full bibliography for 7225336.cif.'
_cod_database_code 7225336
_shelx_space_group_comment
;
The symmetry employed for this shelxl refinement is uniquely defined
by the following loop, which should always be used as a source of
symmetry information in preference to the above space-group names.
They are only intended as comments.
;
_olex2_refinement_description
;
1. Fixed Uiso
 At 1.2 times of:
  All B(H) groups, All C(H) groups
 At 1.5 times of:
  All C(H,H,H) groups
2.a Aromatic/amide H refined with riding coordinates:
 C3(H3A), C4(H4A), C6(H6), C7(H7), C11(H11), C12(H12), C14(H14), C15(H15),
 C19(H19), C20(H20), C22(H22), C23(H23), C25(H25), C26(H26), C28(H28), C31(H31),
  C33(H33), C34(H34)
2.b Idealised Me refined as rotating group:
 C37(H37A,H37B,H37C), C38(H38A,H38B,H38C), C39(H39A,H39B,H39C), C41(H41A,H41B,
 H41C), C42(H42A,H42B,H42C), C43(H43A,H43B,H43C)
2.c Boron cage BH refined with riding coordinates:
 B1(H1), B2(H2), B3(H3), B4(H4), B5(H5)
;
_shelx_shelxl_version_number 2014/7
_olex2_submission_special_instructions 'No special instructions were received'

loop_
_space_group_symop_operation_xyz
'x, y, z'
'-x, y, -z+1/2'
'x+1/2, y+1/2, z'
'-x+1/2, y+1/2, -z+1/2'
'-x, -y, -z'
'x, -y, z-1/2'
'-x+1/2, -y+1/2, -z'
'x+1/2, -y+1/2, z-1/2'

loop_
_atom_site_label
_atom_site_type_symbol
_atom_site_fract_x
_atom_site_fract_y
_atom_site_fract_z
_atom_site_U_iso_or_equiv
_atom_site_adp_type
_atom_site_occupancy
_atom_site_site_symmetry_order
_atom_site_calc_flag
_atom_site_refinement_flags_posn
B1 B 1.06350(13) 0.08474(9) 0.72352(10) 0.0491(5) Uani 1 1 d .
H1 H 1.1045 0.1074 0.7063 0.059 Uiso 1 1 calc R
B2 B 0.92796(16) 0.05153(9) 0.70452(11) 0.0581(6) Uani 1 1 d .
H2 H 0.8813 0.0518 0.6751 0.070 Uiso 1 1 calc R
B3 B 1.00756(15) 0.05152(9) 0.67181(10) 0.0534(6) Uani 1 1 d .
H3 H 1.0125 0.0519 0.6208 0.064 Uiso 1 1 calc R
B4 B 0.98067(19) -0.00265(10) 0.71176(12) 0.0693(8) Uani 1 1 d .
H4 H 0.9683 -0.0380 0.6869 0.083 Uiso 1 1 calc R
B5 B 0.93592(17) 0.01840(9) 0.77686(11) 0.0628(7) Uani 1 1 d .
H5 H 0.8941 -0.0031 0.7944 0.075 Uiso 1 1 calc R
C1 C 0.98070(10) 0.10202(7) 0.71310(8) 0.0438(4) Uani 1 1 d .
C2 C 0.96717(10) 0.15224(7) 0.68237(9) 0.0460(4) Uani 1 1 d .
C3 C 1.00632(12) 0.16828(9) 0.63436(10) 0.0560(5) Uani 1 1 d .
H3A H 1.0400 0.1475 0.6211 0.067 Uiso 1 1 calc R
C4 C 0.99566(12) 0.21462(9) 0.60634(11) 0.0625(6) Uani 1 1 d .
H4A H 1.0224 0.2247 0.5745 0.075 Uiso 1 1 calc R
C5 C 0.94571(12) 0.24643(8) 0.62487(11) 0.0569(5) Uani 1 1 d .
C6 C 0.90589(13) 0.23005(8) 0.67190(12) 0.0617(6) Uani 1 1 d .
H6 H 0.8717 0.2506 0.6847 0.074 Uiso 1 1 calc R
C7 C 0.91644(12) 0.18338(8) 0.70008(10) 0.0560(5) Uani 1 1 d .
H7 H 0.8890 0.1729 0.7312 0.067 Uiso 1 1 calc R
C8 C 0.93484(13) 0.29484(9) 0.59580(12) 0.0632(6) Uani 1 1 d .
C9 C 0.92589(13) 0.33481(9) 0.57179(12) 0.0648(6) Uani 1 1 d .
C10 C 0.91381(13) 0.38357(8) 0.54363(11) 0.0609(6) Uani 1 1 d .
C11 C 0.95941(13) 0.40435(8) 0.50444(11) 0.0607(5) Uani 1 1 d .
H11 H 0.9979 0.3868 0.4960 0.073 Uiso 1 1 calc R
C12 C 0.94723(13) 0.45136(8) 0.47793(12) 0.0616(6) Uani 1 1 d .
H12 H 0.9778 0.4650 0.4516 0.074 Uiso 1 1 calc R
C13 C 0.89076(13) 0.47827(8) 0.48982(12) 0.0615(6) Uani 1 1 d .
C14 C 0.84455(15) 0.45687(10) 0.52812(15) 0.0787(8) Uani 1 1 d .
H14 H 0.8059 0.4743 0.5362 0.094 Uiso 1 1 calc R
C15 C 0.85604(15) 0.40983(11) 0.55401(16) 0.0797(8) Uani 1 1 d .
H15 H 0.8245 0.3956 0.5788 0.096 Uiso 1 1 calc R
C16 C 0.87857(13) 0.52789(9) 0.46484(13) 0.0655(6) Uani 1 1 d .
C17 C 0.86699(13) 0.56985(9) 0.44650(13) 0.0642(6) Uani 1 1 d .
C18 C 0.85269(12) 0.62082(8) 0.42797(12) 0.0584(5) Uani 1 1 d .
C19 C 0.88877(14) 0.64454(9) 0.38237(14) 0.0689(6) Uani 1 1 d .
H19 H 0.9223 0.6271 0.3634 0.083 Uiso 1 1 calc R
C20 C 0.87484(13) 0.69387(9) 0.36535(12) 0.0641(6) Uani 1 1 d .
H20 H 0.8991 0.7094 0.3350 0.077 Uiso 1 1 calc R
C21 C 0.82529(11) 0.72005(7) 0.39317(10) 0.0491(4) Uani 1 1 d .
C22 C 0.78946(13) 0.69695(9) 0.43846(13) 0.0662(6) Uani 1 1 d .
H22 H 0.7561 0.7146 0.4574 0.079 Uiso 1 1 calc R
C23 C 0.80326(14) 0.64761(9) 0.45563(13) 0.0708(7) Uani 1 1 d .
H23 H 0.7790 0.6323 0.4862 0.085 Uiso 1 1 calc R
C24 C 0.78507(11) 0.79032(7) 0.32144(9) 0.0479(4) Uani 1 1 d .
C25 C 0.76121(13) 0.76477(8) 0.26814(11) 0.0588(5) Uani 1 1 d .
H25 H 0.7623 0.7298 0.2661 0.071 Uiso 1 1 calc R
C26 C 0.73576(14) 0.79326(10) 0.21836(11) 0.0666(6) Uani 1 1 d .
H26 H 0.7198 0.7766 0.1823 0.080 Uiso 1 1 calc R
C27 C 0.73280(14) 0.84598(10) 0.21947(11) 0.0655(6) Uani 1 1 d .
C28 C 0.75655(12) 0.87088(8) 0.27318(10) 0.0550(5) Uani 1 1 d .
H28 H 0.7551 0.9059 0.2750 0.066 Uiso 1 1 calc R
C29 C 0.78265(10) 0.84348(7) 0.32459(9) 0.0463(4) Uani 1 1 d .
C30 C 0.81058(10) 0.85754(7) 0.38628(8) 0.0440(4) Uani 1 1 d .
C31 C 0.82428(11) 0.90355(7) 0.41584(9) 0.0471(4) Uani 1 1 d .
H31 H 0.8132 0.9335 0.3953 0.056 Uiso 1 1 calc R
C32 C 0.85441(11) 0.90472(8) 0.47582(9) 0.0519(5) Uani 1 1 d .
C33 C 0.87005(11) 0.85870(8) 0.50567(9) 0.0530(5) Uani 1 1 d .
H33 H 0.8896 0.8594 0.5462 0.064 Uiso 1 1 calc R
C34 C 0.85774(11) 0.81235(8) 0.47777(9) 0.0509(5) Uani 1 1 d .
H34 H 0.8692 0.7825 0.4985 0.061 Uiso 1 1 calc R
C35 C 0.82759(10) 0.81211(7) 0.41764(9) 0.0452(4) Uani 1 1 d .
C36 C 0.7042(2) 0.87473(13) 0.16140(14) 0.0929(10) Uani 1 1 d .
C37 C 0.6366(3) 0.8560(2) 0.1439(3) 0.174(3) Uani 1 1 d .
H37A H 0.6371 0.8198 0.1424 0.261 Uiso 1 1 calc GR
H37B H 0.6222 0.8691 0.1035 0.261 Uiso 1 1 calc GR
H37C H 0.6065 0.8669 0.1745 0.261 Uiso 1 1 calc GR
C38 C 0.7506(3) 0.8642(2) 0.10642(16) 0.157(2) Uani 1 1 d .
H38A H 0.7955 0.8735 0.1191 0.235 Uiso 1 1 calc GR
H38B H 0.7357 0.8836 0.0704 0.235 Uiso 1 1 calc GR
H38C H 0.7490 0.8289 0.0961 0.235 Uiso 1 1 calc GR
C39 C 0.7060(2) 0.93126(14) 0.16982(17) 0.1172(15) Uani 1 1 d .
H39A H 0.6793 0.9405 0.2038 0.176 Uiso 1 1 calc GR
H39B H 0.6887 0.9473 0.1320 0.176 Uiso 1 1 calc GR
H39C H 0.7511 0.9419 0.1790 0.176 Uiso 1 1 calc GR
C40 C 0.87142(13) 0.95424(9) 0.51041(11) 0.0627(6) Uani 1 1 d .
C41 C 0.86129(17) 1.00051(9) 0.46834(13) 0.0771(8) Uani 1 1 d .
H41A H 0.8881 0.9973 0.4327 0.116 Uiso 1 1 calc GR
H41B H 0.8742 1.0303 0.4915 0.116 Uiso 1 1 calc GR
H41C H 0.8152 1.0030 0.4543 0.116 Uiso 1 1 calc GR
C42 C 0.94430(15) 0.95308(11) 0.53532(12) 0.0741(7) Uani 1 1 d .
H42A H 0.9506 0.9262 0.5651 0.111 Uiso 1 1 calc GR
H42B H 0.9555 0.9846 0.5554 0.111 Uiso 1 1 calc GR
H42C H 0.9725 0.9478 0.5011 0.111 Uiso 1 1 calc GR
C43 C 0.82566(17) 0.95957(12) 0.56601(13) 0.0850(9) Uani 1 1 d .
H43A H 0.7801 0.9614 0.5503 0.128 Uiso 1 1 calc GR
H43B H 0.8371 0.9897 0.5891 0.128 Uiso 1 1 calc GR
H43C H 0.8315 0.9309 0.5931 0.128 Uiso 1 1 calc GR
N1 N 0.81240(9) 0.77159(6) 0.37795(8) 0.0484(4) Uani 1 1 d .

loop_
_atom_site_aniso_label
_atom_site_aniso_U_11
_atom_site_aniso_U_22
_atom_site_aniso_U_33
_atom_site_aniso_U_23
_atom_site_aniso_U_13
_atom_site_aniso_U_12
B1 0.0675(14) 0.0442(11) 0.0359(10) -0.0024(8) 0.0053(9) 0.0080(10)
B2 0.0911(19) 0.0474(12) 0.0359(10) -0.0050(9) 0.0039(11) -0.0180(12)
B3 0.0925(18) 0.0393(11) 0.0291(9) -0.0053(8) 0.0086(10) -0.0048(11)
B4 0.125(3) 0.0389(12) 0.0443(13) -0.0027(10) 0.0093(14) -0.0076(13)
B5 0.106(2) 0.0410(12) 0.0420(12) 0.0025(9) 0.0090(12) -0.0131(12)
C1 0.0613(11) 0.0389(9) 0.0314(8) 0.0000(7) 0.0032(7) -0.0020(8)
C2 0.0589(11) 0.0411(9) 0.0378(9) 0.0066(7) 0.0011(8) -0.0031(8)
C3 0.0656(13) 0.0540(12) 0.0490(11) 0.0145(9) 0.0081(9) 0.0083(10)
C4 0.0684(14) 0.0585(13) 0.0614(13) 0.0250(11) 0.0101(11) 0.0028(10)
C5 0.0659(13) 0.0478(11) 0.0564(12) 0.0178(9) -0.0009(10) 0.0010(9)
C6 0.0744(15) 0.0448(11) 0.0669(14) 0.0112(10) 0.0127(11) 0.0098(10)
C7 0.0733(14) 0.0445(10) 0.0513(11) 0.0093(9) 0.0125(10) 0.0034(9)
C8 0.0709(14) 0.0521(12) 0.0662(13) 0.0177(11) 0.0009(11) 0.0015(10)
C9 0.0724(15) 0.0537(13) 0.0676(14) 0.0174(11) -0.0035(11) -0.0015(10)
C10 0.0726(14) 0.0462(11) 0.0621(13) 0.0140(10) -0.0107(11) -0.0028(10)
C11 0.0720(14) 0.0439(11) 0.0648(13) 0.0086(10) -0.0083(11) -0.0028(10)
C12 0.0785(15) 0.0419(10) 0.0630(13) 0.0084(10) -0.0086(11) -0.0091(10)
C13 0.0772(15) 0.0393(10) 0.0656(13) 0.0099(9) -0.0177(11) -0.0076(10)
C14 0.0813(18) 0.0539(14) 0.101(2) 0.0216(14) 0.0087(15) 0.0068(12)
C15 0.0794(17) 0.0635(15) 0.097(2) 0.0290(15) 0.0102(15) 0.0033(13)
C16 0.0771(15) 0.0434(12) 0.0738(15) 0.0085(11) -0.0152(12) -0.0083(10)
C17 0.0703(14) 0.0434(11) 0.0770(15) 0.0100(11) -0.0106(12) -0.0060(10)
C18 0.0643(13) 0.0373(10) 0.0719(14) 0.0102(9) -0.0104(11) -0.0083(9)
C19 0.0735(15) 0.0493(12) 0.0848(17) 0.0103(12) 0.0118(13) 0.0089(11)
C20 0.0752(15) 0.0462(11) 0.0724(14) 0.0102(10) 0.0187(12) -0.0039(10)
C21 0.0607(12) 0.0351(9) 0.0513(10) 0.0058(8) 0.0000(9) -0.0083(8)
C22 0.0743(15) 0.0453(11) 0.0809(16) 0.0138(11) 0.0209(12) -0.0027(10)
C23 0.0826(17) 0.0469(12) 0.0841(17) 0.0211(12) 0.0162(13) -0.0133(11)
C24 0.0612(11) 0.0381(9) 0.0438(10) 0.0031(8) -0.0003(8) -0.0060(8)
C25 0.0749(14) 0.0466(11) 0.0540(12) -0.0075(9) -0.0042(10) -0.0123(10)
C26 0.0814(16) 0.0655(14) 0.0507(12) -0.0103(11) -0.0151(11) -0.0077(12)
C27 0.0800(16) 0.0651(14) 0.0492(12) 0.0036(10) -0.0151(11) 0.0004(12)
C28 0.0673(13) 0.0483(11) 0.0482(11) 0.0019(9) -0.0065(9) -0.0020(9)
C29 0.0591(11) 0.0393(9) 0.0401(9) 0.0015(7) -0.0002(8) -0.0049(8)
C30 0.0552(11) 0.0401(9) 0.0369(9) 0.0039(7) 0.0036(7) -0.0077(8)
C31 0.0622(11) 0.0388(9) 0.0406(9) 0.0006(8) 0.0062(8) -0.0074(8)
C32 0.0659(13) 0.0504(11) 0.0401(9) -0.0031(8) 0.0091(9) -0.0137(9)
C33 0.0686(13) 0.0598(12) 0.0305(8) 0.0046(8) 0.0024(8) -0.0154(10)
C34 0.0631(12) 0.0500(11) 0.0398(9) 0.0105(8) 0.0040(8) -0.0092(9)
C35 0.0570(11) 0.0397(9) 0.0393(9) 0.0017(7) 0.0069(8) -0.0097(8)
C36 0.131(3) 0.0822(19) 0.0607(15) 0.0055(14) -0.0396(17) 0.0075(18)
C37 0.174(5) 0.156(5) 0.176(5) 0.056(4) -0.124(5) -0.029(4)
C38 0.271(7) 0.149(4) 0.0479(17) 0.020(2) -0.016(3) 0.043(4)
C39 0.170(4) 0.092(2) 0.083(2) 0.0224(19) -0.049(2) 0.018(2)
C40 0.0838(16) 0.0573(12) 0.0478(11) -0.0130(10) 0.0109(11) -0.0235(11)
C41 0.112(2) 0.0493(13) 0.0701(15) -0.0152(11) 0.0085(15) -0.0184(13)
C42 0.0921(19) 0.0737(16) 0.0561(13) -0.0103(12) 0.0020(12) -0.0359(14)
C43 0.111(2) 0.0859(19) 0.0614(14) -0.0310(14) 0.0289(15) -0.0345(17)
N1 0.0637(10) 0.0369(8) 0.0443(8) 0.0039(7) 0.0010(7) -0.0083(7)

loop_
_atom_type_symbol
_atom_type_description
_atom_type_scat_dispersion_real
_atom_type_scat_dispersion_imag
_atom_type_scat_source
C C 0.0181 0.0091 'International Tables Vol C Tables 4.2.6.8 and 6.1.1.4'
H H 0.0000 0.0000 'International Tables Vol C Tables 4.2.6.8 and 6.1.1.4'
B B 0.0090 0.0039 'International Tables Vol C Tables 4.2.6.8 and 6.1.1.4'
N N 0.0311 0.0180 'International Tables Vol C Tables 4.2.6.8 and 6.1.1.4'

loop_
_exptl_crystal_face_index_h
_exptl_crystal_face_index_k
_exptl_crystal_face_index_l
_exptl_crystal_face_perp_dist
_exptl_oxdiff_crystal_face_indexfrac_h
_exptl_oxdiff_crystal_face_indexfrac_k
_exptl_oxdiff_crystal_face_indexfrac_l
_exptl_oxdiff_crystal_face_x
_exptl_oxdiff_crystal_face_y
_exptl_oxdiff_crystal_face_z
2 2 -14 0.1840 2.1582 1.9261 -13.7022 -0.0260 0.0283 0.9993
11 -10 -1 0.0141 10.6249 -9.9956 -0.7541 0.7215 -0.6828 0.1148
-1 -3 14 0.1921 -1.4073 -2.6442 13.6887 0.0775 -0.0770 -0.9940
-11 10 0 0.0281 -10.5211 10.1436 -0.0943 -0.7252 0.6865 -0.0531
9 13 0 0.0196 8.8130 12.6844 -0.0921 -0.5987 -0.7827 0.1700
-2 0 14 0.1799 -1.5889 -0.0492 13.8446 -0.0735 -0.0916 -0.9931
-9 -13 0 0.0319 -8.7955 -12.6922 -0.1117 0.6002 0.7846 -0.1555

loop_
_geom_angle_atom_site_label_1
_geom_angle_atom_site_label_2
_geom_angle_atom_site_label_3
_geom_angle
_geom_angle_site_symmetry_1
_geom_angle_site_symmetry_3
B2 B1 H1 121.5 2_756 .
B3 B1 H1 121.8 . .
B3 B1 B2 108.76(18) . 2_756
B5 B1 H1 122.6 2_756 .
B5 B1 B2 60.42(13) 2_756 2_756
B5 B1 B3 60.17(15) 2_756 .
C1 B1 H1 123.2 . .
C1 B1 H1 123.1 2_756 .
C1 B1 B2 58.63(12) 2_756 2_756
C1 B1 B2 106.80(18) . 2_756
C1 B1 B3 106.59(18) 2_756 .
C1 B1 B3 58.48(13) . .
C1 B1 B5 105.72(19) . 2_756
C1 B1 B5 105.86(17) 2_756 2_756
C1 B1 C1 59.68(13) 2_756 .
B1 B2 H2 122.0 2_756 .
B1 B2 B3 107.16(18) 2_756 .
B1 B2 B4 107.26(19) 2_756 .
B1 B2 B5 59.46(13) 2_756 .
B3 B2 H2 122.2 . .
B3 B2 B4 59.50(16) . .
B4 B2 H2 122.6 . .
B5 B2 H2 122.2 . .
B5 B2 B3 107.6(2) . .
B5 B2 B4 60.21(16) . .
C1 B2 B1 59.27(12) . 2_756
C1 B2 H2 124.0 . .
C1 B2 B3 58.50(13) . .
C1 B2 B4 105.0(2) . .
C1 B2 B5 105.60(17) . .
B1 B3 B2 108.00(15) . .
B1 B3 H3 121.7 . .
B1 B3 B4 107.72(17) . .
B1 B3 B5 59.71(14) . 2_756
B2 B3 H3 121.4 . .
B4 B3 B2 60.39(16) . .
B4 B3 H3 122.1 . .
B5 B3 B2 108.49(17) 2_756 .
B5 B3 H3 121.9 2_756 .
B5 B3 B4 60.08(17) 2_756 .
C1 B3 B1 59.65(12) . .
C1 B3 B2 58.69(13) . .
C1 B3 H3 123.6 . .
C1 B3 B4 105.87(16) . .
C1 B3 B5 106.28(15) . 2_756
B2 B4 H4 121.8 . .
B2 B4 B5 59.61(15) . .
B3 B4 B2 60.11(15) . .
B3 B4 H4 121.7 . .
B3 B4 B5 59.87(16) . 2_756
B3 B4 B5 107.59(17) . .
B4 B4 B2 107.91(16) 2_756 .
B4 B4 B3 108.3(2) 2_756 .
B4 B4 H4 121.5 2_756 .
B4 B4 B5 60.6(2) 2_756 2_756
B4 B4 B5 59.74(19) 2_756 .
B5 B4 B2 108.10(18) 2_756 .
B5 B4 H4 122.1 . .
B5 B4 H4 121.5 2_756 .
B5 B4 B5 108.0(2) 2_756 .
B1 B5 B2 60.12(13) 2_756 .
B1 B5 B3 60.11(13) 2_756 2_756
B1 B5 B4 108.0(2) 2_756 2_756
B1 B5 B4 107.76(17) 2_756 .
B1 B5 H5 121.7 2_756 .
B2 B5 B4 60.18(15) . .
B2 B5 H5 121.3 . .
B3 B5 B2 108.47(17) 2_756 .
B3 B5 B4 107.7(2) 2_756 .
B3 B5 B4 60.05(16) 2_756 2_756
B3 B5 H5 121.6 2_756 .
B4 B5 B2 108.3(2) 2_756 .
B4 B5 B4 59.6(2) 2_756 .
B4 B5 H5 121.7 2_756 .
B4 B5 H5 122.1 . .
B1 C1 B1 111.34(16) 2_756 .
B2 C1 B1 62.10(13) . 2_756
B2 C1 B1 113.13(17) . .
B2 C1 C1 110.09(13) . 2_756
B3 C1 B1 61.87(14) . .
B3 C1 B1 112.91(15) . 2_756
B3 C1 B2 62.82(15) . .
B3 C1 C1 109.53(14) . 2_756
C1 C1 B1 59.98(13) 2_756 .
C1 C1 B1 60.34(13) 2_756 2_756
C2 C1 B1 116.13(16) . .
C2 C1 B1 119.36(17) . 2_756
C2 C1 B2 123.42(18) . .
C2 C1 B3 121.61(15) . .
C2 C1 C1 117.53(10) . 2_756
C3 C2 C1 119.73(19) . .
C7 C2 C1 121.90(18) . .
C7 C2 C3 118.37(19) . .
C2 C3 H3A 119.6 . .
C4 C3 C2 120.7(2) . .
C4 C3 H3A 119.6 . .
C3 C4 H4A 119.5 . .
C3 C4 C5 121.1(2) . .
C5 C4 H4A 119.5 . .
C4 C5 C6 118.2(2) . .
C4 C5 C8 121.0(2) . .
C6 C5 C8 120.8(2) . .
C5 C6 H6 119.6 . .
C7 C6 C5 120.8(2) . .
C7 C6 H6 119.6 . .
C2 C7 C6 120.8(2) . .
C2 C7 H7 119.6 . .
C6 C7 H7 119.6 . .
C9 C8 C5 180.0(4) . .
C8 C9 C10 178.7(3) . .
C11 C10 C9 120.4(2) . .
C15 C10 C9 120.5(2) . .
C15 C10 C11 119.0(2) . .
C10 C11 H11 120.1 . .
C12 C11 C10 119.7(2) . .
C12 C11 H11 120.1 . .
C11 C12 H12 119.3 . .
C13 C12 C11 121.3(2) . .
C13 C12 H12 119.3 . .
C12 C13 C14 118.8(2) . .
C12 C13 C16 122.1(2) . .
C14 C13 C16 119.1(3) . .
C13 C14 H14 119.9 . .
C15 C14 C13 120.1(3) . .
C15 C14 H14 119.9 . .
C10 C15 H15 119.5 . .
C14 C15 C10 121.0(3) . .
C14 C15 H15 119.5 . .
C17 C16 C13 177.0(3) . .
C16 C17 C18 176.9(3) . .
C19 C18 C17 120.9(2) . .
C23 C18 C17 120.3(2) . .
C23 C18 C19 118.8(2) . .
C18 C19 H19 119.9 . .
C20 C19 C18 120.3(2) . .
C20 C19 H19 119.9 . .
C19 C20 H20 119.8 . .
C21 C20 C19 120.3(2) . .
C21 C20 H20 119.8 . .
C20 C21 C22 119.8(2) . .
C20 C21 N1 120.80(19) . .
C22 C21 N1 119.3(2) . .
C21 C22 H22 120.0 . .
C21 C22 C23 120.0(2) . .
C23 C22 H22 120.0 . .
C18 C23 C22 120.8(2) . .
C18 C23 H23 119.6 . .
C22 C23 H23 119.6 . .
C25 C24 C29 121.02(19) . .
C25 C24 N1 129.79(19) . .
N1 C24 C29 109.18(17) . .
C24 C25 H25 121.3 . .
C26 C25 C24 117.5(2) . .
C26 C25 H25 121.3 . .
C25 C26 H26 118.4 . .
C25 C26 C27 123.3(2) . .
C27 C26 H26 118.4 . .
C26 C27 C36 119.7(2) . .
C28 C27 C26 118.5(2) . .
C28 C27 C36 121.8(2) . .
C27 C28 H28 120.0 . .
C27 C28 C29 120.1(2) . .
C29 C28 H28 120.0 . .
C24 C29 C30 106.67(17) . .
C28 C29 C24 119.68(19) . .
C28 C29 C30 133.65(19) . .
C31 C30 C29 133.81(18) . .
C31 C30 C35 119.73(18) . .
C35 C30 C29 106.42(16) . .
C30 C31 H31 119.9 . .
C32 C31 C30 120.20(19) . .
C32 C31 H31 119.9 . .
C31 C32 C33 118.36(19) . .
C31 C32 C40 122.5(2) . .
C33 C32 C40 119.12(19) . .
C32 C33 H33 118.4 . .
C34 C33 C32 123.16(18) . .
C34 C33 H33 118.4 . .
C33 C34 H34 121.3 . .
C33 C34 C35 117.45(19) . .
C35 C34 H34 121.3 . .
C34 C35 C30 121.10(18) . .
C34 C35 N1 129.50(18) . .
N1 C35 C30 109.32(17) . .
C27 C36 C38 107.7(3) . .
C37 C36 C27 109.6(3) . .
C37 C36 C38 109.2(4) . .
C37 C36 C39 112.4(4) . .
C39 C36 C27 113.0(2) . .
C39 C36 C38 104.8(4) . .
C36 C37 H37A 109.5 . .
C36 C37 H37B 109.5 . .
C36 C37 H37C 109.5 . .
H37A C37 H37B 109.5 . .
H37A C37 H37C 109.5 . .
H37B C37 H37C 109.5 . .
C36 C38 H38A 109.5 . .
C36 C38 H38B 109.5 . .
C36 C38 H38C 109.5 . .
H38A C38 H38B 109.5 . .
H38A C38 H38C 109.5 . .
H38B C38 H38C 109.5 . .
C36 C39 H39A 109.5 . .
C36 C39 H39B 109.5 . .
C36 C39 H39C 109.5 . .
H39A C39 H39B 109.5 . .
H39A C39 H39C 109.5 . .
H39B C39 H39C 109.5 . .
C32 C40 C43 108.73(19) . .
C41 C40 C32 112.65(19) . .
C41 C40 C42 108.3(2) . .
C41 C40 C43 108.2(2) . .
C42 C40 C32 109.4(2) . .
C42 C40 C43 109.5(2) . .
C40 C41 H41A 109.5 . .
C40 C41 H41B 109.5 . .
C40 C41 H41C 109.5 . .
H41A C41 H41B 109.5 . .
H41A C41 H41C 109.5 . .
H41B C41 H41C 109.5 . .
C40 C42 H42A 109.5 . .
C40 C42 H42B 109.5 . .
C40 C42 H42C 109.5 . .
H42A C42 H42B 109.5 . .
H42A C42 H42C 109.5 . .
H42B C42 H42C 109.5 . .
C40 C43 H43A 109.5 . .
C40 C43 H43B 109.5 . .
C40 C43 H43C 109.5 . .
H43A C43 H43B 109.5 . .
H43A C43 H43C 109.5 . .
H43B C43 H43C 109.5 . .
C24 N1 C21 126.79(17) . .
C24 N1 C35 108.40(16) . .
C35 N1 C21 124.78(17) . .

loop_
_geom_bond_atom_site_label_1
_geom_bond_atom_site_label_2
_geom_bond_distance
_geom_bond_site_symmetry_2
B1 H1 1.1000 .
B1 B2 1.772(3) 2_756
B1 B3 1.767(3) .
B1 B5 1.760(3) 2_756
B1 C1 1.723(3) 2_756
B1 C1 1.729(3) .
B2 B1 1.772(3) 2_756
B2 H2 1.1000 .
B2 B3 1.782(4) .
B2 B4 1.787(4) .
B2 B5 1.777(3) .
B2 C1 1.712(3) .
B3 H3 1.1000 .
B3 B4 1.771(3) .
B3 B5 1.768(4) 2_756
B3 C1 1.708(3) .
B4 B4 1.769(6) 2_756
B4 H4 1.1000 .
B4 B5 1.772(5) 2_756
B4 B5 1.788(4) .
B5 B1 1.760(3) 2_756
B5 B3 1.768(4) 2_756
B5 B4 1.772(5) 2_756
B5 H5 1.1000 .
C1 B1 1.723(3) 2_756
C1 C1 1.718(3) 2_756
C1 C2 1.503(3) .
C2 C3 1.394(3) .
C2 C7 1.382(3) .
C3 H3A 0.9300 .
C3 C4 1.379(3) .
C4 H4A 0.9300 .
C4 C5 1.387(3) .
C5 C6 1.389(3) .
C5 C8 1.438(3) .
C6 H6 0.9300 .
C6 C7 1.388(3) .
C7 H7 0.9300 .
C8 C9 1.187(3) .
C9 C10 1.441(3) .
C10 C11 1.390(4) .
C10 C15 1.383(4) .
C11 H11 0.9300 .
C11 C12 1.386(3) .
C12 H12 0.9300 .
C12 C13 1.377(4) .
C13 C14 1.393(4) .
C13 C16 1.436(3) .
C14 H14 0.9300 .
C14 C15 1.379(4) .
C15 H15 0.9300 .
C16 C17 1.198(3) .
C17 C18 1.433(3) .
C18 C19 1.397(4) .
C18 C23 1.381(4) .
C19 H19 0.9300 .
C19 C20 1.382(3) .
C20 H20 0.9300 .
C20 C21 1.377(3) .
C21 C22 1.382(3) .
C21 N1 1.426(2) .
C22 H22 0.9300 .
C22 C23 1.383(3) .
C23 H23 0.9300 .
C24 C25 1.387(3) .
C24 C29 1.413(3) .
C24 N1 1.390(3) .
C25 H25 0.9300 .
C25 C26 1.379(3) .
C26 H26 0.9300 .
C26 C27 1.400(4) .
C27 C28 1.385(3) .
C27 C36 1.540(3) .
C28 H28 0.9300 .
C28 C29 1.395(3) .
C29 C30 1.452(3) .
C30 C31 1.394(3) .
C30 C35 1.411(3) .
C31 H31 0.9300 .
C31 C32 1.387(3) .
C32 C33 1.405(3) .
C32 C40 1.536(3) .
C33 H33 0.9300 .
C33 C34 1.383(3) .
C34 H34 0.9300 .
C34 C35 1.389(3) .
C35 N1 1.392(2) .
C36 C37 1.475(6) .
C36 C38 1.566(6) .
C36 C39 1.510(5) .
C37 H37A 0.9600 .
C37 H37B 0.9600 .
C37 H37C 0.9600 .
C38 H38A 0.9600 .
C38 H38B 0.9600 .
C38 H38C 0.9600 .
C39 H39A 0.9600 .
C39 H39B 0.9600 .
C39 H39C 0.9600 .
C40 C41 1.528(4) .
C40 C42 1.531(4) .
C40 C43 1.549(3) .
C41 H41A 0.9600 .
C41 H41B 0.9600 .
C41 H41C 0.9600 .
C42 H42A 0.9600 .
C42 H42B 0.9600 .
C42 H42C 0.9600 .
C43 H43A 0.9600 .
C43 H43B 0.9600 .
C43 H43C 0.9600 .
